data_7047456
loop_
_publ_author_name
'Zhang, Yujiao'
'Zhang, Shumiao'
'Tian, Zhenzhen'
'Li, Juanjuan'
'Xu, Zhishan'
'Li, Shanshan'
'Liu, Zhe'

_publ_section_title
;
 Phenoxide chelated Ir(iii) N-heterocyclic carbene complexes: synthesis,
 characterization, and evaluation of their in vitro anticancer activity.
;
_journal_issue 39
_journal_name_full 'Dalton transactions (Cambridge, England : 2003)'
_journal_page_first 13781
_journal_page_last 13787
_journal_paper_doi 10.1039/c8dt03159b
_journal_volume 47
_journal_year 2018
_chemical_formula_sum 'C41 H36 Cl Ir N2 O'
_chemical_formula_weight 800.37
_space_group_crystal_system monoclinic
_space_group_IT_number 14
_space_group_name_Hall '-P 2ybc'
_space_group_name_H-M_alt 'P 1 21/c 1'
_symmetry_space_group_name_Hall '-P 2ybc'
_symmetry_space_group_name_H-M 'P 1 21/c 1'
_atom_sites_solution_hydrogens geom
_audit_creation_method SHELXL-2014/7
_audit_update_record
;
2018-09-01 deposited with the CCDC.
2018-09-06 downloaded from the CCDC.
;
_cell_angle_alpha 90
_cell_angle_beta 95.9780(10)
_cell_angle_gamma 90
_cell_formula_units_Z 4
_cell_length_a 10.2202(9)
_cell_length_b 15.4052(13)
_cell_length_c 21.1662(18)
_cell_measurement_reflns_used 5608
_cell_measurement_temperature 298(2)
_cell_measurement_theta_max 25.796
_cell_measurement_theta_min 2.344
_cell_volume 3314.4(5)
_computing_cell_refinement 'Bruker SMART'
_computing_data_collection 'Bruker SMART'
_computing_data_reduction 'Bruker SHELXTL'
_computing_molecular_graphics 'Bruker SHELXTL'
_computing_publication_material 'Bruker SHELXTL'
_computing_structure_refinement 'SHELXL-2014/7 (Sheldrick, 2014)'
_computing_structure_solution 'SHELXS-97 (Sheldrick, 1990)'
_diffrn_ambient_temperature 298(2)
_diffrn_measured_fraction_theta_full 0.998
_diffrn_measured_fraction_theta_max 0.998
_diffrn_measurement_device_type 'CCD area detector'
_diffrn_measurement_method 'phi and omega scans'
_diffrn_radiation_type MoK\a
_diffrn_radiation_wavelength 0.71073
_diffrn_reflns_av_R_equivalents 0.0796
_diffrn_reflns_av_unetI/netI 0.0819
_diffrn_reflns_Laue_measured_fraction_full 0.998
_diffrn_reflns_Laue_measured_fraction_max 0.998
_diffrn_reflns_limit_h_max 12
_diffrn_reflns_limit_h_min -11
_diffrn_reflns_limit_k_max 18
_diffrn_reflns_limit_k_min -13
_diffrn_reflns_limit_l_max 21
_diffrn_reflns_limit_l_min -25
_diffrn_reflns_number 16304
_diffrn_reflns_point_group_measured_fraction_full 0.998
_diffrn_reflns_point_group_measured_fraction_max 0.998
_diffrn_reflns_theta_full 25.019
_diffrn_reflns_theta_max 25.019
_diffrn_reflns_theta_min 2.343
_exptl_absorpt_coefficient_mu 4.145
_exptl_absorpt_correction_T_max 0.7388
_exptl_absorpt_correction_T_min 0.3329
_exptl_absorpt_correction_type multi-scan
_exptl_absorpt_process_details sadabs
_exptl_crystal_colour red
_exptl_crystal_density_diffrn 1.604
_exptl_crystal_description block
_exptl_crystal_F_000 1592
_exptl_crystal_size_max 0.300
_exptl_crystal_size_mid 0.180
_exptl_crystal_size_min 0.140
_refine_diff_density_max 2.276
_refine_diff_density_min -2.291
_refine_diff_density_rms 0.155
_refine_ls_extinction_method none
_refine_ls_goodness_of_fit_ref 1.023
_refine_ls_hydrogen_treatment constr
_refine_ls_matrix_type full
_refine_ls_number_parameters 419
_refine_ls_number_reflns 5827
_refine_ls_number_restraints 0
_refine_ls_restrained_S_all 1.023
_refine_ls_R_factor_all 0.0708
_refine_ls_R_factor_gt 0.0446
_refine_ls_shift/su_max 0.000
_refine_ls_shift/su_mean 0.000
_refine_ls_structure_factor_coef Fsqd
_refine_ls_weighting_details 'w=1/[\s^2^(Fo^2^)+(0.0554P)^2^] where P=(Fo^2^+2Fc^2^)/3'
_refine_ls_weighting_scheme calc
_refine_ls_wR_factor_gt 0.1046
_refine_ls_wR_factor_ref 0.1164
_reflns_Friedel_coverage 0.000
_reflns_number_gt 4210
_reflns_number_total 5827
_reflns_threshold_expression 'I > 2\s(I)'
_cod_data_source_file c8dt03159b2.cif
_cod_data_source_block 170921e
_cod_depositor_comments 'Adding full bibliography for 7047455--7047456.cif.'
_cod_database_code 7047456
_shelx_shelxl_version_number 2014/7
_shelx_space_group_comment
;
The symmetry employed for this shelxl refinement is uniquely defined
by the following loop, which should always be used as a source of
symmetry information in preference to the above space-group names.
They are only intended as comments.
;
_shelx_estimated_absorpt_t_min 0.369
_shelx_estimated_absorpt_t_max 0.595

loop_
_space_group_symop_operation_xyz
'x, y, z'
'-x, y+1/2, -z+1/2'
'-x, -y, -z'
'x, -y-1/2, z-1/2'

loop_
_atom_site_label
_atom_site_type_symbol
_atom_site_fract_x
_atom_site_fract_y
_atom_site_fract_z
_atom_site_U_iso_or_equiv
_atom_site_adp_type
_atom_site_occupancy
_atom_site_site_symmetry_order
_atom_site_calc_flag
_atom_site_refinement_flags_posn
_atom_site_refinement_flags_adp
Ir1 Ir 0.31405(2) 0.31072(2) 0.23940(2) 0.03130(12) Uani 1 1 d . .
Cl1 Cl 0.52203(18) 0.25340(12) 0.21485(10) 0.0472(5) Uani 1 1 d . .
N1 N 0.3994(6) 0.3070(3) 0.3784(3) 0.0318(14) Uani 1 1 d . .
N2 N 0.3918(6) 0.1750(3) 0.3422(3) 0.0378(15) Uani 1 1 d . .
O1 O 0.4304(5) 0.4151(3) 0.2766(3) 0.0423(13) Uani 1 1 d . .
C1 C 0.3636(6) 0.2587(4) 0.3252(3) 0.0309(16) Uani 1 1 d . .
C2 C 0.4561(7) 0.1711(5) 0.4040(4) 0.0386(18) Uani 1 1 d . .
C3 C 0.4608(6) 0.2555(5) 0.4274(4) 0.0359(17) Uani 1 1 d . .
C4 C 0.5249(8) 0.2741(5) 0.4854(4) 0.047(2) Uani 1 1 d . .
H4 H 0.5284 0.3305 0.5013 0.056 Uiso 1 1 calc R U
C5 C 0.5844(8) 0.2065(5) 0.5196(4) 0.052(2) Uani 1 1 d . .
H5 H 0.6300 0.2176 0.5592 0.063 Uiso 1 1 calc R U
C6 C 0.5779(8) 0.1218(5) 0.4964(4) 0.052(2) Uani 1 1 d . .
H6 H 0.6190 0.0775 0.5209 0.063 Uiso 1 1 calc R U
C7 C 0.5124(7) 0.1022(5) 0.4385(4) 0.045(2) Uani 1 1 d . .
H7 H 0.5063 0.0456 0.4232 0.054 Uiso 1 1 calc R U
C8 C 0.3773(7) 0.3989(4) 0.3825(4) 0.0355(18) Uani 1 1 d . .
C9 C 0.3948(6) 0.4498(5) 0.3297(4) 0.0347(17) Uani 1 1 d . .
C10 C 0.3744(7) 0.5395(5) 0.3347(4) 0.045(2) Uani 1 1 d . .
H10 H 0.3853 0.5755 0.3003 0.054 Uiso 1 1 calc R U
C11 C 0.3390(7) 0.5743(5) 0.3894(4) 0.049(2) Uani 1 1 d . .
H11 H 0.3289 0.6341 0.3922 0.059 Uiso 1 1 calc R U
C12 C 0.3176(7) 0.5238(5) 0.4408(4) 0.047(2) Uani 1 1 d . .
H12 H 0.2902 0.5487 0.4772 0.056 Uiso 1 1 calc R U
C13 C 0.3379(7) 0.4348(5) 0.4374(4) 0.0442(19) Uani 1 1 d . .
H13 H 0.3250 0.3995 0.4718 0.053 Uiso 1 1 calc R U
C14 C 0.3669(8) 0.0989(5) 0.3032(4) 0.048(2) Uani 1 1 d . .
H14A H 0.4504 0.0725 0.2961 0.058 Uiso 1 1 calc R U
H14B H 0.3239 0.1164 0.2622 0.058 Uiso 1 1 calc R U
C15 C 0.2824(7) 0.0318(4) 0.3317(3) 0.0361(17) Uani 1 1 d . .
C16 C 0.1934(7) 0.0534(5) 0.3739(4) 0.050(2) Uani 1 1 d . .
H16 H 0.1821 0.1111 0.3849 0.060 Uiso 1 1 calc R U
C17 C 0.1208(8) -0.0113(6) 0.3997(4) 0.060(2) Uani 1 1 d . .
H17 H 0.0618 0.0028 0.4287 0.072 Uiso 1 1 calc R U
C18 C 0.1364(9) -0.0969(6) 0.3820(5) 0.063(3) Uani 1 1 d . .
H18 H 0.0867 -0.1403 0.3985 0.076 Uiso 1 1 calc R U
C19 C 0.2233(8) -0.1171(5) 0.3412(4) 0.056(2) Uani 1 1 d . .
H19 H 0.2337 -0.1748 0.3299 0.067 Uiso 1 1 calc R U
C20 C 0.2974(8) -0.0544(5) 0.3155(4) 0.048(2) Uani 1 1 d . .
H20 H 0.3574 -0.0699 0.2874 0.057 Uiso 1 1 calc R U
C21 C 0.1730(6) 0.2485(5) 0.1706(3) 0.0342(17) Uani 1 1 d . .
C22 C 0.1101(7) 0.2778(5) 0.2237(4) 0.0385(18) Uani 1 1 d . .
C23 C 0.1245(7) 0.3699(5) 0.2276(4) 0.0399(18) Uani 1 1 d . .
C24 C 0.1907(7) 0.3976(5) 0.1741(4) 0.0384(18) Uani 1 1 d . .
C25 C 0.2231(7) 0.3245(5) 0.1405(4) 0.0372(18) Uani 1 1 d . .
C26 C 0.1687(7) 0.1575(5) 0.1441(3) 0.0381(18) Uani 1 1 d . .
C27 C 0.2814(7) 0.1098(5) 0.1365(4) 0.048(2) Uani 1 1 d . .
H27 H 0.3634 0.1363 0.1437 0.057 Uiso 1 1 calc R U
C28 C 0.2738(7) 0.0245(5) 0.1185(4) 0.049(2) Uani 1 1 d . .
H28 H 0.3508 -0.0065 0.1152 0.058 Uiso 1 1 calc R U
C29 C 0.1534(7) -0.0163(5) 0.1052(4) 0.0384(18) Uani 1 1 d . .
C30 C 0.0411(7) 0.0335(5) 0.1078(4) 0.044(2) Uani 1 1 d . .
H30 H -0.0406 0.0086 0.0958 0.053 Uiso 1 1 calc R U
C31 C 0.0469(7) 0.1188(5) 0.1279(4) 0.0424(19) Uani 1 1 d . .
H31 H -0.0301 0.1501 0.1304 0.051 Uiso 1 1 calc R U
C32 C 0.1441(8) -0.1118(5) 0.0923(4) 0.045(2) Uani 1 1 d . .
C33 C 0.2280(9) -0.1692(6) 0.1264(4) 0.057(2) Uani 1 1 d . .
H33 H 0.2934 -0.1480 0.1562 0.068 Uiso 1 1 calc R U
C34 C 0.2166(10) -0.2570(7) 0.1169(6) 0.075(3) Uani 1 1 d . .
H34 H 0.2723 -0.2949 0.1410 0.090 Uiso 1 1 calc R U
C35 C 0.1232(13) -0.2886(7) 0.0720(6) 0.088(4) Uani 1 1 d . .
H35 H 0.1162 -0.3482 0.0652 0.105 Uiso 1 1 calc R U
C36 C 0.0407(11) -0.2340(6) 0.0373(5) 0.082(3) Uani 1 1 d . .
H36 H -0.0221 -0.2561 0.0066 0.098 Uiso 1 1 calc R U
C37 C 0.0492(9) -0.1450(6) 0.0473(4) 0.061(2) Uani 1 1 d . .
H37 H -0.0087 -0.1078 0.0238 0.073 Uiso 1 1 calc R U
C38 C 0.0326(8) 0.2231(5) 0.2644(4) 0.048(2) Uani 1 1 d . .
H38A H -0.0590 0.2262 0.2490 0.072 Uiso 1 1 calc R U
H38B H 0.0450 0.2439 0.3074 0.072 Uiso 1 1 calc R U
H38C H 0.0619 0.1640 0.2631 0.072 Uiso 1 1 calc R U
C39 C 0.0638(8) 0.4292(5) 0.2730(4) 0.056(2) Uani 1 1 d . .
H39A H -0.0250 0.4425 0.2565 0.084 Uiso 1 1 calc R U
H39B H 0.1139 0.4819 0.2781 0.084 Uiso 1 1 calc R U
H39C H 0.0637 0.4010 0.3135 0.084 Uiso 1 1 calc R U
C40 C 0.2283(9) 0.4903(5) 0.1620(5) 0.064(3) Uani 1 1 d . .
H40A H 0.3091 0.5040 0.1873 0.096 Uiso 1 1 calc R U
H40B H 0.1601 0.5284 0.1732 0.096 Uiso 1 1 calc R U
H40C H 0.2398 0.4975 0.1179 0.096 Uiso 1 1 calc R U
C41 C 0.2922(9) 0.3238(6) 0.0814(4) 0.067(3) Uani 1 1 d . .
H41A H 0.2301 0.3360 0.0453 0.101 Uiso 1 1 calc R U
H41B H 0.3307 0.2677 0.0764 0.101 Uiso 1 1 calc R U
H41C H 0.3600 0.3672 0.0847 0.101 Uiso 1 1 calc R U

loop_
_atom_site_aniso_label
_atom_site_aniso_U_11
_atom_site_aniso_U_22
_atom_site_aniso_U_33
_atom_site_aniso_U_23
_atom_site_aniso_U_13
_atom_site_aniso_U_12
Ir1 0.02932(18) 0.03068(18) 0.03275(19) -0.00088(13) -0.00216(11) -0.00144(12)
Cl1 0.0329(10) 0.0423(10) 0.0659(14) -0.0087(11) 0.0037(9) 0.0007(8)
N1 0.034(3) 0.033(3) 0.026(3) 0.005(3) -0.008(2) 0.000(3)
N2 0.046(4) 0.026(3) 0.039(4) 0.001(3) -0.008(3) -0.004(3)
O1 0.040(3) 0.035(3) 0.052(4) -0.007(3) 0.002(3) -0.012(2)
C1 0.026(4) 0.031(4) 0.034(4) -0.005(4) -0.004(3) 0.002(3)
C2 0.034(4) 0.042(5) 0.039(5) 0.003(4) 0.000(3) -0.005(3)
C3 0.029(4) 0.037(4) 0.041(5) 0.002(4) -0.002(3) -0.008(3)
C4 0.049(5) 0.050(5) 0.038(5) 0.000(4) -0.010(4) -0.006(4)
C5 0.050(5) 0.058(6) 0.045(5) 0.006(5) -0.010(4) -0.007(4)
C6 0.050(5) 0.051(5) 0.053(6) 0.019(5) -0.006(4) 0.002(4)
C7 0.041(5) 0.039(4) 0.054(6) 0.009(4) 0.000(4) -0.002(4)
C8 0.030(4) 0.035(4) 0.039(5) -0.007(4) -0.010(3) 0.001(3)
C9 0.022(4) 0.037(4) 0.043(5) -0.004(4) -0.008(3) -0.003(3)
C10 0.039(5) 0.035(4) 0.059(6) -0.001(4) -0.011(4) -0.001(3)
C11 0.044(5) 0.036(4) 0.063(6) -0.011(5) -0.013(4) 0.002(4)
C12 0.044(5) 0.046(5) 0.048(5) -0.014(4) -0.006(4) 0.004(4)
C13 0.041(5) 0.046(5) 0.045(5) -0.006(4) -0.002(4) -0.005(4)
C14 0.052(5) 0.040(4) 0.051(5) -0.020(4) -0.002(4) -0.006(4)
C15 0.039(4) 0.034(4) 0.032(4) 0.002(3) -0.010(3) -0.006(3)
C16 0.042(5) 0.040(4) 0.065(6) -0.003(4) -0.007(4) -0.003(4)
C17 0.036(5) 0.078(7) 0.066(7) 0.009(6) -0.002(4) -0.010(5)
C18 0.048(6) 0.057(6) 0.080(8) 0.024(5) -0.017(5) -0.019(4)
C19 0.056(6) 0.037(5) 0.071(7) 0.006(5) -0.012(5) -0.008(4)
C20 0.044(5) 0.036(4) 0.059(6) -0.006(4) -0.013(4) 0.000(4)
C21 0.028(4) 0.050(4) 0.024(4) -0.005(4) -0.003(3) -0.003(3)
C22 0.023(4) 0.048(4) 0.044(5) 0.004(4) 0.002(3) -0.003(3)
C23 0.027(4) 0.046(5) 0.045(5) -0.003(4) -0.004(3) 0.006(3)
C24 0.033(4) 0.042(4) 0.039(5) 0.009(4) -0.004(3) 0.003(3)
C25 0.039(4) 0.047(5) 0.026(4) 0.006(4) 0.007(3) 0.001(4)
C26 0.046(5) 0.040(4) 0.028(4) -0.003(4) -0.001(3) -0.004(4)
C27 0.031(4) 0.058(5) 0.052(5) -0.017(5) -0.002(4) -0.006(4)
C28 0.035(5) 0.049(5) 0.061(6) -0.022(4) 0.004(4) 0.005(4)
C29 0.042(5) 0.037(4) 0.035(5) -0.004(4) -0.002(3) -0.004(4)
C30 0.043(5) 0.042(4) 0.042(5) -0.002(4) -0.013(4) -0.012(4)
C31 0.032(4) 0.042(4) 0.051(5) 0.005(4) -0.004(4) -0.002(3)
C32 0.049(5) 0.042(4) 0.044(5) -0.005(4) 0.004(4) -0.003(4)
C33 0.050(5) 0.059(6) 0.062(6) -0.007(5) 0.012(5) 0.008(4)
C34 0.064(7) 0.054(6) 0.113(10) 0.014(7) 0.037(7) 0.018(5)
C35 0.116(11) 0.042(6) 0.110(11) -0.004(7) 0.036(9) -0.004(6)
C36 0.100(9) 0.055(6) 0.088(8) -0.014(6) -0.004(7) -0.021(6)
C37 0.071(6) 0.053(5) 0.057(6) -0.006(5) -0.005(5) -0.007(5)
C38 0.047(5) 0.062(5) 0.035(5) 0.001(4) 0.006(4) -0.003(4)
C39 0.040(5) 0.063(5) 0.065(6) -0.014(5) 0.005(4) 0.009(4)
C40 0.069(6) 0.048(5) 0.072(7) 0.021(5) -0.010(5) -0.007(5)
C41 0.068(6) 0.087(7) 0.048(6) 0.004(5) 0.015(5) -0.014(5)

loop_
_atom_type_symbol
_atom_type_description
_atom_type_scat_dispersion_real
_atom_type_scat_dispersion_imag
_atom_type_scat_source
C C 0.0033 0.0016 'International Tables Vol C Tables 4.2.6.8 and 6.1.1.4'
H H 0.0000 0.0000 'International Tables Vol C Tables 4.2.6.8 and 6.1.1.4'
N N 0.0061 0.0033 'International Tables Vol C Tables 4.2.6.8 and 6.1.1.4'
O O 0.0106 0.0060 'International Tables Vol C Tables 4.2.6.8 and 6.1.1.4'
Cl Cl 0.1484 0.1585 'International Tables Vol C Tables 4.2.6.8 and 6.1.1.4'
Ir Ir -1.4442 7.9887 'International Tables Vol C Tables 4.2.6.8 and 6.1.1.4'

loop_
_geom_angle_atom_site_label_1
_geom_angle_atom_site_label_2
_geom_angle_atom_site_label_3
_geom_angle
C1 Ir1 O1 83.5(2)
C1 Ir1 C23 114.7(3)
O1 Ir1 C23 100.8(2)
C1 Ir1 C22 101.3(3)
O1 Ir1 C22 138.0(2)
C23 Ir1 C22 39.1(3)
C1 Ir1 C21 121.4(3)
O1 Ir1 C21 154.4(2)
C23 Ir1 C21 65.0(3)
C22 Ir1 C21 38.7(3)
C1 Ir1 C25 160.0(3)
O1 Ir1 C25 116.5(2)
C23 Ir1 C25 63.9(3)
C22 Ir1 C25 64.4(3)
C21 Ir1 C25 38.8(3)
C1 Ir1 C24 151.7(3)
O1 Ir1 C24 92.0(2)
C23 Ir1 C24 38.7(3)
C22 Ir1 C24 64.2(3)
C21 Ir1 C24 63.4(3)
C25 Ir1 C24 36.5(3)
C1 Ir1 Cl1 84.45(19)
O1 Ir1 Cl1 83.34(14)
C23 Ir1 Cl1 160.6(2)
C22 Ir1 Cl1 138.4(2)
C21 Ir1 Cl1 103.49(18)
C25 Ir1 Cl1 97.15(19)
C24 Ir1 Cl1 122.9(2)
C1 N1 C3 111.3(6)
C1 N1 C8 123.8(6)
C3 N1 C8 125.0(6)
C1 N2 C2 110.7(6)
C1 N2 C14 126.8(7)
C2 N2 C14 122.5(6)
C9 O1 Ir1 115.5(4)
N2 C1 N1 105.5(6)
N2 C1 Ir1 130.2(5)
N1 C1 Ir1 123.3(5)
C7 C2 C3 122.2(7)
C7 C2 N2 131.0(7)
C3 C2 N2 106.7(6)
C4 C3 C2 121.0(7)
C4 C3 N1 133.3(7)
C2 C3 N1 105.6(6)
C3 C4 C5 117.4(8)
C3 C4 H4 121.3
C5 C4 H4 121.3
C4 C5 C6 121.4(8)
C4 C5 H5 119.3
C6 C5 H5 119.3
C7 C6 C5 121.6(8)
C7 C6 H6 119.2
C5 C6 H6 119.2
C6 C7 C2 116.3(7)
C6 C7 H7 121.9
C2 C7 H7 121.9
C13 C8 C9 121.4(7)
C13 C8 N1 120.4(7)
C9 C8 N1 118.2(6)
O1 C9 C8 121.4(6)
O1 C9 C10 121.0(7)
C8 C9 C10 117.5(7)
C11 C10 C9 120.5(8)
C11 C10 H10 119.8
C9 C10 H10 119.8
C10 C11 C12 122.0(7)
C10 C11 H11 119.0
C12 C11 H11 119.0
C11 C12 C13 118.8(7)
C11 C12 H12 120.6
C13 C12 H12 120.6
C8 C13 C12 119.7(7)
C8 C13 H13 120.1
C12 C13 H13 120.1
N2 C14 C15 113.6(6)
N2 C14 H14A 108.9
C15 C14 H14A 108.9
N2 C14 H14B 108.9
C15 C14 H14B 108.9
H14A C14 H14B 107.7
C16 C15 C20 119.2(7)
C16 C15 C14 122.5(7)
C20 C15 C14 118.3(7)
C15 C16 C17 119.8(8)
C15 C16 H16 120.1
C17 C16 H16 120.1
C18 C17 C16 119.7(8)
C18 C17 H17 120.1
C16 C17 H17 120.1
C19 C18 C17 119.9(8)
C19 C18 H18 120.1
C17 C18 H18 120.1
C18 C19 C20 121.5(8)
C18 C19 H19 119.3
C20 C19 H19 119.3
C19 C20 C15 119.8(8)
C19 C20 H20 120.1
C15 C20 H20 120.1
C22 C21 C25 107.4(6)
C22 C21 C26 126.1(6)
C25 C21 C26 125.8(6)
C22 C21 Ir1 69.7(4)
C25 C21 Ir1 72.4(4)
C26 C21 Ir1 130.8(5)
C21 C22 C23 108.0(6)
C21 C22 C38 126.0(7)
C23 C22 C38 125.8(7)
C21 C22 Ir1 71.6(4)
C23 C22 Ir1 70.2(4)
C38 C22 Ir1 127.7(5)
C22 C23 C24 107.5(6)
C22 C23 C39 126.4(7)
C24 C23 C39 125.5(7)
C22 C23 Ir1 70.7(4)
C24 C23 Ir1 74.0(4)
C39 C23 Ir1 127.9(5)
C25 C24 C23 108.6(6)
C25 C24 C40 127.0(7)
C23 C24 C40 124.1(7)
C25 C24 Ir1 71.3(4)
C23 C24 Ir1 67.4(4)
C40 C24 Ir1 122.5(5)
C24 C25 C21 108.4(6)
C24 C25 C41 126.2(7)
C21 C25 C41 125.3(7)
C24 C25 Ir1 72.1(4)
C21 C25 Ir1 68.9(4)
C41 C25 Ir1 127.0(6)
C31 C26 C27 118.3(7)
C31 C26 C21 118.8(7)
C27 C26 C21 122.8(6)
C28 C27 C26 121.1(7)
C28 C27 H27 119.4
C26 C27 H27 119.4
C27 C28 C29 121.1(7)
C27 C28 H28 119.4
C29 C28 H28 119.4
C28 C29 C30 117.5(7)
C28 C29 C32 121.5(7)
C30 C29 C32 120.9(7)
C31 C30 C29 122.0(7)
C31 C30 H30 119.0
C29 C30 H30 119.0
C30 C31 C26 119.6(7)
C30 C31 H31 120.2
C26 C31 H31 120.2
C33 C32 C37 118.3(8)
C33 C32 C29 120.7(8)
C37 C32 C29 121.0(8)
C34 C33 C32 121.1(9)
C34 C33 H33 119.4
C32 C33 H33 119.4
C35 C34 C33 119.8(10)
C35 C34 H34 120.1
C33 C34 H34 120.1
C36 C35 C34 120.4(10)
C36 C35 H35 119.8
C34 C35 H35 119.8
C35 C36 C37 120.4(10)
C35 C36 H36 119.8
C37 C36 H36 119.8
C32 C37 C36 119.8(9)
C32 C37 H37 120.1
C36 C37 H37 120.1
C22 C38 H38A 109.5
C22 C38 H38B 109.5
H38A C38 H38B 109.5
C22 C38 H38C 109.5
H38A C38 H38C 109.5
H38B C38 H38C 109.5
C23 C39 H39A 109.5
C23 C39 H39B 109.5
H39A C39 H39B 109.5
C23 C39 H39C 109.5
H39A C39 H39C 109.5
H39B C39 H39C 109.5
C24 C40 H40A 109.5
C24 C40 H40B 109.5
H40A C40 H40B 109.5
C24 C40 H40C 109.5
H40A C40 H40C 109.5
H40B C40 H40C 109.5
C25 C41 H41A 109.5
C25 C41 H41B 109.5
H41A C41 H41B 109.5
C25 C41 H41C 109.5
H41A C41 H41C 109.5
H41B C41 H41C 109.5

loop_
_geom_bond_atom_site_label_1
_geom_bond_atom_site_label_2
_geom_bond_distance
Ir1 C1 2.002(7)
Ir1 O1 2.104(5)
Ir1 C23 2.132(7)
Ir1 C22 2.138(7)
Ir1 C21 2.163(7)
Ir1 C25 2.210(8)
Ir1 C24 2.220(7)
Ir1 Cl1 2.4079(18)
N1 C1 1.366(8)
N1 C3 1.402(9)
N1 C8 1.438(8)
N2 C1 1.362(8)
N2 C2 1.401(9)
N2 C14 1.442(9)
O1 C9 1.328(8)
C2 C7 1.380(10)
C2 C3 1.391(10)
C3 C4 1.360(10)
C4 C5 1.374(10)
C4 H4 0.9300
C5 C6 1.394(11)
C5 H5 0.9300
C6 C7 1.368(11)
C6 H6 0.9300
C7 H7 0.9300
C8 C13 1.384(10)
C8 C9 1.392(10)
C9 C10 1.403(9)
C10 C11 1.360(11)
C10 H10 0.9300
C11 C12 1.372(11)
C11 H11 0.9300
C12 C13 1.390(10)
C12 H12 0.9300
C13 H13 0.9300
C14 C15 1.512(10)
C14 H14A 0.9700
C14 H14B 0.9700
C15 C16 1.380(10)
C15 C20 1.384(9)
C16 C17 1.388(11)
C16 H16 0.9300
C17 C18 1.384(12)
C17 H17 0.9300
C18 C19 1.339(12)
C18 H18 0.9300
C19 C20 1.372(11)
C19 H19 0.9300
C20 H20 0.9300
C21 C22 1.425(10)
C21 C25 1.452(10)
C21 C26 1.508(10)
C22 C23 1.429(10)
C22 C38 1.491(9)
C23 C24 1.443(10)
C23 C39 1.506(10)
C24 C25 1.389(10)
C24 C40 1.508(10)
C25 C41 1.500(11)
C26 C31 1.391(9)
C26 C27 1.391(10)
C27 C28 1.367(10)
C27 H27 0.9300
C28 C29 1.385(10)
C28 H28 0.9300
C29 C30 1.387(10)
C29 C32 1.496(10)
C30 C31 1.380(10)
C30 H30 0.9300
C31 H31 0.9300
C32 C33 1.382(11)
C32 C37 1.385(11)
C33 C34 1.370(12)
C33 H33 0.9300
C34 C35 1.364(15)
C34 H34 0.9300
C35 C36 1.352(15)
C35 H35 0.9300
C36 C37 1.388(13)
C36 H36 0.9300
C37 H37 0.9300
C38 H38A 0.9600
C38 H38B 0.9600
C38 H38C 0.9600
C39 H39A 0.9600
C39 H39B 0.9600
C39 H39C 0.9600
C40 H40A 0.9600
C40 H40B 0.9600
C40 H40C 0.9600
C41 H41A 0.9600
C41 H41B 0.9600
C41 H41C 0.9600

loop_
_geom_torsion_atom_site_label_1
_geom_torsion_atom_site_label_2
_geom_torsion_atom_site_label_3
_geom_torsion_atom_site_label_4
_geom_torsion
C2 N2 C1 N1 -5.3(7)
C14 N2 C1 N1 177.4(7)
C2 N2 C1 Ir1 163.6(5)
C14 N2 C1 Ir1 -13.7(11)
C3 N1 C1 N2 5.2(7)
C8 N1 C1 N2 -175.3(6)
C3 N1 C1 Ir1 -164.7(5)
C8 N1 C1 Ir1 14.8(9)
C1 N2 C2 C7 -173.8(7)
C14 N2 C2 C7 3.6(12)
C1 N2 C2 C3 3.6(8)
C14 N2 C2 C3 -179.0(6)
C7 C2 C3 C4 1.8(11)
N2 C2 C3 C4 -175.9(7)
C7 C2 C3 N1 177.3(6)
N2 C2 C3 N1 -0.3(7)
C1 N1 C3 C4 171.7(8)
C8 N1 C3 C4 -7.8(12)
C1 N1 C3 C2 -3.0(7)
C8 N1 C3 C2 177.4(6)
C2 C3 C4 C5 0.0(11)
N1 C3 C4 C5 -174.1(7)
C3 C4 C5 C6 -0.9(12)
C4 C5 C6 C7 0.2(13)
C5 C6 C7 C2 1.4(12)
C3 C2 C7 C6 -2.4(11)
N2 C2 C7 C6 174.6(7)
C1 N1 C8 C13 140.2(7)
C3 N1 C8 C13 -40.3(10)
C1 N1 C8 C9 -38.9(9)
C3 N1 C8 C9 140.6(7)
Ir1 O1 C9 C8 52.4(8)
Ir1 O1 C9 C10 -128.1(6)
C13 C8 C9 O1 -178.9(6)
N1 C8 C9 O1 0.3(10)
C13 C8 C9 C10 1.7(10)
N1 C8 C9 C10 -179.2(6)
O1 C9 C10 C11 -179.5(6)
C8 C9 C10 C11 0.0(10)
C9 C10 C11 C12 -2.1(12)
C10 C11 C12 C13 2.5(12)
C9 C8 C13 C12 -1.3(11)
N1 C8 C13 C12 179.6(6)
C11 C12 C13 C8 -0.8(11)
C1 N2 C14 C15 -122.9(8)
C2 N2 C14 C15 60.1(9)
N2 C14 C15 C16 26.4(11)
N2 C14 C15 C20 -152.4(7)
C20 C15 C16 C17 0.4(12)
C14 C15 C16 C17 -178.5(7)
C15 C16 C17 C18 -1.2(13)
C16 C17 C18 C19 1.3(13)
C17 C18 C19 C20 -0.6(14)
C18 C19 C20 C15 -0.3(13)
C16 C15 C20 C19 0.4(11)
C14 C15 C20 C19 179.2(7)
C25 C21 C22 C23 -1.8(8)
C26 C21 C22 C23 -172.5(6)
Ir1 C21 C22 C23 61.2(5)
C25 C21 C22 C38 173.3(7)
C26 C21 C22 C38 2.6(12)
Ir1 C21 C22 C38 -123.8(8)
C25 C21 C22 Ir1 -63.0(5)
C26 C21 C22 Ir1 126.4(7)
C21 C22 C23 C24 3.3(8)
C38 C22 C23 C24 -171.8(7)
Ir1 C22 C23 C24 65.3(5)
C21 C22 C23 C39 174.5(7)
C38 C22 C23 C39 -0.5(12)
Ir1 C22 C23 C39 -123.4(8)
C21 C22 C23 Ir1 -62.1(5)
C38 C22 C23 Ir1 122.9(8)
C22 C23 C24 C25 -3.5(8)
C39 C23 C24 C25 -174.9(7)
Ir1 C23 C24 C25 59.6(5)
C22 C23 C24 C40 -178.0(7)
C39 C23 C24 C40 10.6(12)
Ir1 C23 C24 C40 -114.9(7)
C22 C23 C24 Ir1 -63.1(5)
C39 C23 C24 Ir1 125.5(8)
C23 C24 C25 C21 2.4(9)
C40 C24 C25 C21 176.7(7)
Ir1 C24 C25 C21 59.6(5)
C23 C24 C25 C41 179.7(8)
C40 C24 C25 C41 -6.0(13)
Ir1 C24 C25 C41 -123.2(9)
C23 C24 C25 Ir1 -57.2(5)
C40 C24 C25 Ir1 117.1(8)
C22 C21 C25 C24 -0.4(9)
C26 C21 C25 C24 170.3(7)
Ir1 C21 C25 C24 -61.6(5)
C22 C21 C25 C41 -177.7(8)
C26 C21 C25 C41 -7.0(12)
Ir1 C21 C25 C41 121.1(8)
C22 C21 C25 Ir1 61.2(5)
C26 C21 C25 Ir1 -128.1(7)
C22 C21 C26 C31 53.8(10)
C25 C21 C26 C31 -115.2(8)
Ir1 C21 C26 C31 147.3(6)
C22 C21 C26 C27 -124.8(8)
C25 C21 C26 C27 66.2(10)
Ir1 C21 C26 C27 -31.3(11)
C31 C26 C27 C28 -5.4(12)
C21 C26 C27 C28 173.2(7)
C26 C27 C28 C29 2.3(13)
C27 C28 C29 C30 2.9(12)
C27 C28 C29 C32 -173.3(8)
C28 C29 C30 C31 -5.1(12)
C32 C29 C30 C31 171.2(7)
C29 C30 C31 C26 2.0(12)
C27 C26 C31 C30 3.2(11)
C21 C26 C31 C30 -175.4(7)
C28 C29 C32 C33 38.8(11)
C30 C29 C32 C33 -137.3(8)
C28 C29 C32 C37 -143.0(9)
C30 C29 C32 C37 41.0(11)
C37 C32 C33 C34 -1.2(13)
C29 C32 C33 C34 177.1(7)
C32 C33 C34 C35 1.7(14)
C33 C34 C35 C36 -0.8(17)
C34 C35 C36 C37 -0.6(17)
C33 C32 C37 C36 -0.2(13)
C29 C32 C37 C36 -178.5(8)
C35 C36 C37 C32 1.1(15)
